data_7023145
loop_
_publ_author_name
'Nigra, Michael M.'
'Yeh, Alexander J.'
'Okrut, Alexander'
'DiPasquale, Antonio G.'
'Yeh, Sheila W.'
'Solovyov, Andrew'
'Katz, Alexander'

_publ_section_title
;
 Accessible gold clusters using calix[4]arene N-heterocyclic carbene and
 phosphine ligands.
;
_journal_issue 35
_journal_name_full 'Dalton transactions (Cambridge, England : 2003)'
_journal_page_first 12762
_journal_page_last 12771
_journal_paper_doi 10.1039/c3dt50804h
_journal_volume 42
_journal_year 2013
_chemical_formula_sum 'C56 H50 Au2 Cl2 O4 P2'
_chemical_formula_weight 1313.73
_chemical_name_common AO_H19
_chemical_name_systematic
; 
 katz23 
;
_space_group.centring_type P

_space_group_crystal_system monoclinic
_space_group_IT_number 14
_space_group_name_Hall '-P 2ybc'
_space_group_name_H-M_alt 'P 1 21/c 1'
_symmetry_space_group_name_Hall '-P 2ybc'
_symmetry_space_group_name_H-M 'P 1 21/c 1'
_atom_sites_solution_hydrogens geom
_atom_sites_solution_primary iterative
_atom_sites_solution_secondary difmap
_audit_creation_method SHELXL-2013
_cell_angle_alpha 90
_cell_angle_beta 94.551(2)
_cell_angle_gamma 90
_cell_formula_units_Z 8
_cell_length_a 21.9608(9)
_cell_length_b 11.5983(5)
_cell_length_c 42.5243(18)
_cell_measurement_reflns_used 9007
_cell_measurement_temperature 100(2)
_cell_measurement_theta_max 25.37
_cell_measurement_theta_min 2.27
_cell_volume 10797.1(8)
_computing_cell_refinement 'Bruker SAINT'
_computing_data_collection 'Bruker APEX2'
_computing_data_reduction 'Bruker SAINT'
_computing_molecular_graphics ORTEP-32
_computing_publication_material WinGX
_computing_structure_refinement SHELXL-2013
_computing_structure_solution SHELXT
_diffrn_ambient_temperature 100(2)
_diffrn_detector_area_resol_mean 8.366
_diffrn_measured_fraction_theta_full 1.000
_diffrn_measured_fraction_theta_max 0.996
_diffrn_measurement_device_type 'Bruker APEX-II CCD'
_diffrn_measurement_method 'phi and omega scans'
_diffrn_radiation_type MoK\a
_diffrn_radiation_wavelength 0.71073
_diffrn_reflns_av_R_equivalents 0.0377
_diffrn_reflns_av_unetI/netI 0.0311
_diffrn_reflns_Laue_measured_fraction_full 1.000
_diffrn_reflns_Laue_measured_fraction_max 0.996
_diffrn_reflns_limit_h_max 26
_diffrn_reflns_limit_h_min -26
_diffrn_reflns_limit_k_max 13
_diffrn_reflns_limit_k_min -13
_diffrn_reflns_limit_l_max 51
_diffrn_reflns_limit_l_min -51
_diffrn_reflns_number 97881
_diffrn_reflns_point_group_measured_fraction_full 1.000
_diffrn_reflns_point_group_measured_fraction_max 0.996
_diffrn_reflns_theta_full 25.000
_diffrn_reflns_theta_max 25.359
_diffrn_reflns_theta_min 1.389
_diffrn_source 'microfocus sealed tube'
_exptl_absorpt_coefficient_mu 5.630
_exptl_absorpt_correction_T_max 0.429
_exptl_absorpt_correction_T_min 0.308
_exptl_absorpt_correction_type multi-scan
_exptl_absorpt_process_details SADABS
_exptl_crystal_colour colorless
_exptl_crystal_density_diffrn 1.616
_exptl_crystal_description block
_exptl_crystal_F_000 5120
_exptl_crystal_size_max 0.100
_exptl_crystal_size_mid 0.060
_exptl_crystal_size_min 0.030
_refine_diff_density_max 2.387
_refine_diff_density_min -1.053
_refine_diff_density_rms 0.155
_refine_ls_extinction_method none
_refine_ls_goodness_of_fit_ref 1.030
_refine_ls_hydrogen_treatment constr
_refine_ls_matrix_type full
_refine_ls_number_parameters 1193
_refine_ls_number_reflns 19693
_refine_ls_number_restraints 6
_refine_ls_restrained_S_all 1.030
_refine_ls_R_factor_all 0.0497
_refine_ls_R_factor_gt 0.0400
_refine_ls_shift/su_max 0.004
_refine_ls_shift/su_mean 0.000
_refine_ls_structure_factor_coef Fsqd
_refine_ls_weighting_details 'w=1/[\s^2^(Fo^2^)+(0.0443P)^2^+72.8052P] where P=(Fo^2^+2Fc^2^)/3'
_refine_ls_weighting_scheme calc
_refine_ls_wR_factor_gt 0.0988
_refine_ls_wR_factor_ref 0.1030
_reflns_Friedel_coverage 0.000
_reflns_number_gt 16242
_reflns_number_total 19693
_reflns_threshold_expression 'I > 2\s(I)'
_cod_data_source_file c3dt50804h.txt
_cod_data_source_block katz23
_cod_depositor_comments
;
The following automatic conversions were performed:

'_space_group.centring_type' value 'primitive' was replaced with the
value 'P' as specified in the replacement file
'/home/antanas/src/cod-tools/trunk/data/replacement-values/replacement_values.lst'.

Automatic conversion script
Id: cif_fix_values 5642 2017-10-24 12:04:52Z antanas 
;
_cod_database_code 7023145
_shelx_space_group_comment
; 
The symmetry employed for this shelxl refinement is uniquely defined 
by the following loop, which should always be used as a source of 
symmetry information in preference to the above space-group names. 
They are only intended as comments. 
;
_shelx_estimated_absorpt_t_min 0.603
_shelx_estimated_absorpt_t_max 0.849
_shelxl_version_number 2013-4

loop_
_space_group_symop_operation_xyz
'x, y, z'
'-x, y+1/2, -z+1/2'
'-x, -y, -z'
'x, -y-1/2, z-1/2'

loop_
_atom_site_label
_atom_site_type_symbol
_atom_site_fract_x
_atom_site_fract_y
_atom_site_fract_z
_atom_site_U_iso_or_equiv
_atom_site_adp_type
_atom_site_occupancy
_atom_site_site_symmetry_order
_atom_site_calc_flag
_atom_site_refinement_flags_posn
_atom_site_refinement_flags_adp
C1 C 0.7943(2) 1.0632(5) 0.62582(13) 0.0166(12) Uani 1 1 d . .
C2 C 0.7970(3) 0.9887(6) 0.60056(13) 0.0207(13) Uani 1 1 d . .
H2 H 0.8096 0.9111 0.6041 0.025 Uiso 1 1 calc R U
C3 C 0.7813(3) 1.0275(6) 0.56999(14) 0.0264(15) Uani 1 1 d . .
H3 H 0.7836 0.9764 0.5527 0.032 Uiso 1 1 calc R U
C4 C 0.7626(3) 1.1386(7) 0.56472(15) 0.0326(17) Uani 1 1 d . .
H4 H 0.7518 1.1643 0.5438 0.039 Uiso 1 1 calc R U
C5 C 0.7592(3) 1.2148(6) 0.59010(17) 0.0326(16) Uani 1 1 d . .
H5 H 0.7459 1.2920 0.5865 0.039 Uiso 1 1 calc R U
C6 C 0.7754(3) 1.1766(5) 0.62059(16) 0.0253(14) Uani 1 1 d . .
H6 H 0.7736 1.2279 0.6379 0.030 Uiso 1 1 calc R U
C7 C 0.8734(3) 1.1130(5) 0.68159(13) 0.0161(12) Uani 1 1 d . .
C8 C 0.8606(3) 1.2048(5) 0.70123(14) 0.0179(13) Uani 1 1 d . .
H8 H 0.8200 1.2173 0.7068 0.021 Uiso 1 1 calc R U
C9 C 0.9072(3) 1.2775(5) 0.71253(14) 0.0217(13) Uani 1 1 d . .
H9 H 0.8987 1.3397 0.7260 0.026 Uiso 1 1 calc R U
C10 C 0.9669(3) 1.2601(5) 0.70420(13) 0.0192(13) Uani 1 1 d . .
H10 H 0.9987 1.3105 0.7120 0.023 Uiso 1 1 calc R U
C11 C 0.9796(3) 1.1689(5) 0.68458(13) 0.0151(12) Uani 1 1 d . .
H11 H 1.0201 1.1570 0.6788 0.018 Uiso 1 1 calc R U
C12 C 0.9331(3) 1.0950(5) 0.67337(13) 0.0162(12) Uani 1 1 d . .
H12 H 0.9418 1.0322 0.6601 0.019 Uiso 1 1 calc R U
C13 C 0.7235(3) 0.6435(5) 0.55906(13) 0.0182(13) Uani 1 1 d . .
C14 C 0.7725(3) 0.7127(5) 0.55094(14) 0.0202(13) Uani 1 1 d . .
H14 H 0.7660 0.7701 0.5351 0.024 Uiso 1 1 calc R U
C15 C 0.8301(3) 0.6976(6) 0.56599(15) 0.0247(15) Uani 1 1 d . .
H15 H 0.8634 0.7429 0.5601 0.030 Uiso 1 1 calc R U
C16 C 0.8392(3) 0.6164(6) 0.58963(15) 0.0247(14) Uani 1 1 d . .
H16 H 0.8786 0.6075 0.6003 0.030 Uiso 1 1 calc R U
C17 C 0.7919(3) 0.5484(5) 0.59780(15) 0.0240(14) Uani 1 1 d . .
H17 H 0.7987 0.4924 0.6140 0.029 Uiso 1 1 calc R U
C18 C 0.7340(3) 0.5610(5) 0.58244(14) 0.0223(14) Uani 1 1 d . .
H18 H 0.7015 0.5130 0.5880 0.027 Uiso 1 1 calc R U
C19 C 0.6397(3) 0.5409(7) 0.51081(16) 0.0332(17) Uani 1 1 d . .
C20 C 0.6807(4) 0.4514(7) 0.51068(18) 0.043(2) Uani 1 1 d . .
H20 H 0.7163 0.4521 0.5249 0.051 Uiso 1 1 calc R U
C21 C 0.6702(4) 0.3597(8) 0.48982(19) 0.050(2) Uani 1 1 d . .
H21 H 0.6981 0.2970 0.4905 0.060 Uiso 1 1 calc R U
C22 C 0.6213(4) 0.3585(8) 0.46886(18) 0.048(2) Uani 1 1 d . .
H22 H 0.6149 0.2954 0.4548 0.058 Uiso 1 1 calc R U
C23 C 0.5806(4) 0.4482(9) 0.46769(18) 0.053(3) Uani 1 1 d . .
H23 H 0.5466 0.4477 0.4524 0.063 Uiso 1 1 calc R U
C24 C 0.5886(3) 0.5419(8) 0.48913(16) 0.043(2) Uani 1 1 d . .
H24 H 0.5600 0.6035 0.4887 0.052 Uiso 1 1 calc R U
C25 C 0.7483(2) 1.0457(5) 0.68776(14) 0.0153(12) Uani 1 1 d . .
H25A H 0.7575 1.0277 0.7104 0.018 Uiso 1 1 calc R U
H25B H 0.7378 1.1285 0.6858 0.018 Uiso 1 1 calc R U
C26 C 0.6471(2) 0.9916(5) 0.69276(13) 0.0142(12) Uani 1 1 d . .
C27 C 0.6390(3) 0.9185(5) 0.71783(13) 0.0171(12) Uani 1 1 d . .
C28 C 0.5919(3) 0.9419(6) 0.73686(13) 0.0213(14) Uani 1 1 d . .
H28 H 0.5860 0.8933 0.7543 0.026 Uiso 1 1 calc R U
C29 C 0.5536(3) 1.0347(5) 0.73070(13) 0.0198(13) Uani 1 1 d . .
H29 H 0.5227 1.0516 0.7444 0.024 Uiso 1 1 calc R U
C30 C 0.5602(3) 1.1031(5) 0.70459(13) 0.0183(13) Uani 1 1 d . .
H30 H 0.5330 1.1656 0.7001 0.022 Uiso 1 1 calc R U
C31 C 0.6064(2) 1.0814(5) 0.68480(13) 0.0145(12) Uani 1 1 d . .
C32 C 0.6091(3) 1.1526(5) 0.65449(14) 0.0169(12) Uani 1 1 d . .
H32A H 0.6097 1.2358 0.6597 0.020 Uiso 1 1 calc R U
H32B H 0.6470 1.1340 0.6444 0.020 Uiso 1 1 calc R U
C33 C 0.5535(2) 1.1260(5) 0.63154(14) 0.0176(13) Uani 1 1 d . .
C34 C 0.5519(2) 1.0267(5) 0.61331(13) 0.0146(12) Uani 1 1 d . .
C35 C 0.5013(3) 0.9993(5) 0.59226(13) 0.0162(12) Uani 1 1 d . .
C36 C 0.4521(3) 1.0740(6) 0.59021(14) 0.0209(13) Uani 1 1 d . .
H36 H 0.4175 1.0575 0.5760 0.025 Uiso 1 1 calc R U
C37 C 0.4526(3) 1.1729(5) 0.60866(14) 0.0201(13) Uani 1 1 d . .
H37 H 0.4181 1.2226 0.6072 0.024 Uiso 1 1 calc R U
C38 C 0.5024(3) 1.1993(5) 0.62892(14) 0.0202(13) Uani 1 1 d . .
H38 H 0.5024 1.2677 0.6412 0.024 Uiso 1 1 calc R U
C39 C 0.6451(3) 0.9723(6) 0.59441(15) 0.0260(15) Uani 1 1 d . .
H39A H 0.6249 0.9794 0.5731 0.039 Uiso 1 1 calc R U
H39B H 0.6744 0.9086 0.5950 0.039 Uiso 1 1 calc R U
H39C H 0.6665 1.0442 0.6002 0.039 Uiso 1 1 calc R U
C40 C 0.5003(3) 0.8862(5) 0.57357(13) 0.0188(13) Uani 1 1 d . .
H40A H 0.4674 0.8895 0.5563 0.023 Uiso 1 1 calc R U
H40B H 0.5397 0.8766 0.5640 0.023 Uiso 1 1 calc R U
C41 C 0.4899(2) 0.7838(5) 0.59452(12) 0.0142(12) Uani 1 1 d . .
C42 C 0.5353(3) 0.7047(5) 0.60370(13) 0.0164(12) Uani 1 1 d . .
C43 C 0.5268(3) 0.6193(5) 0.62639(13) 0.0159(12) Uani 1 1 d . .
C44 C 0.4687(3) 0.6074(5) 0.63706(13) 0.0191(13) Uani 1 1 d . .
H44 H 0.4612 0.5482 0.6517 0.023 Uiso 1 1 calc R U
C45 C 0.4217(3) 0.6812(5) 0.62648(13) 0.0206(13) Uani 1 1 d . .
H45 H 0.3819 0.6702 0.6332 0.025 Uiso 1 1 calc R U
C46 C 0.4324(3) 0.7700(5) 0.60631(13) 0.0172(12) Uani 1 1 d . .
H46 H 0.4005 0.8227 0.6003 0.021 Uiso 1 1 calc R U
C47 C 0.5911(3) 0.6285(6) 0.56463(14) 0.0216(13) Uani 1 1 d . .
H47A H 0.5504 0.6286 0.5527 0.026 Uiso 1 1 calc R U
H47B H 0.5985 0.5503 0.5734 0.026 Uiso 1 1 calc R U
C48 C 0.5785(3) 0.5433(5) 0.64054(14) 0.0191(13) Uani 1 1 d . .
H48A H 0.6150 0.5547 0.6286 0.023 Uiso 1 1 calc R U
H48B H 0.5661 0.4614 0.6384 0.023 Uiso 1 1 calc R U
C49 C 0.5952(3) 0.5700(5) 0.67530(14) 0.0165(12) Uani 1 1 d . .
C50 C 0.6267(3) 0.6707(5) 0.68359(13) 0.0148(12) Uani 1 1 d . .
C51 C 0.6433(3) 0.7003(5) 0.71520(13) 0.0164(12) Uani 1 1 d . .
C52 C 0.6258(3) 0.6239(6) 0.73864(14) 0.0221(14) Uani 1 1 d . .
H52 H 0.6355 0.6419 0.7603 0.026 Uiso 1 1 calc R U
C53 C 0.5947(3) 0.5230(6) 0.73049(15) 0.0238(14) Uani 1 1 d . .
H53 H 0.5837 0.4717 0.7465 0.029 Uiso 1 1 calc R U
C54 C 0.5795(3) 0.4966(5) 0.69895(15) 0.0223(14) Uani 1 1 d . .
H54 H 0.5581 0.4273 0.6936 0.027 Uiso 1 1 calc R U
C55 C 0.6990(3) 0.7239(6) 0.64888(15) 0.0249(14) Uani 1 1 d . .
H55A H 0.7314 0.7363 0.6658 0.037 Uiso 1 1 calc R U
H55B H 0.7055 0.7752 0.6311 0.037 Uiso 1 1 calc R U
H55C H 0.7000 0.6435 0.6418 0.037 Uiso 1 1 calc R U
C56 C 0.6777(3) 0.8102(5) 0.72390(13) 0.0181(13) Uani 1 1 d . .
H56A H 0.7140 0.8150 0.7116 0.022 Uiso 1 1 calc R U
H56B H 0.6923 0.8073 0.7465 0.022 Uiso 1 1 calc R U
C57 C 0.3742(3) -0.0837(5) 0.68153(12) 0.0146(12) Uani 1 1 d . .
C58 C 0.4338(2) -0.0674(5) 0.67236(12) 0.0144(12) Uani 1 1 d . .
H58 H 0.4423 -0.0044 0.6591 0.017 Uiso 1 1 calc R U
C59 C 0.4800(3) -0.1430(5) 0.68257(13) 0.0175(12) Uani 1 1 d . .
H59 H 0.5199 -0.1329 0.6759 0.021 Uiso 1 1 calc R U
C60 C 0.4679(3) -0.2337(5) 0.70255(13) 0.0182(12) Uani 1 1 d . .
H60 H 0.4997 -0.2846 0.7099 0.022 Uiso 1 1 calc R U
C61 C 0.4080(3) -0.2500(5) 0.71188(14) 0.0223(14) Uani 1 1 d . .
H61 H 0.3996 -0.3116 0.7256 0.027 Uiso 1 1 calc R U
C62 C 0.3623(3) -0.1763(5) 0.70094(14) 0.0189(13) Uani 1 1 d . .
H62 H 0.3219 -0.1886 0.7067 0.023 Uiso 1 1 calc R U
C63 C 0.2956(2) -0.0276(5) 0.62630(12) 0.0130(11) Uani 1 1 d . .
C64 C 0.2787(3) -0.1424(5) 0.61977(14) 0.0199(13) Uani 1 1 d . .
H64 H 0.2772 -0.1960 0.6366 0.024 Uiso 1 1 calc R U
C65 C 0.2643(3) -0.1779(6) 0.58901(15) 0.0241(14) Uani 1 1 d . .
H65 H 0.2521 -0.2553 0.5848 0.029 Uiso 1 1 calc R U
C66 C 0.2675(3) -0.1003(6) 0.56419(14) 0.0235(14) Uani 1 1 d . .
H66 H 0.2586 -0.1255 0.5431 0.028 Uiso 1 1 calc R U
C67 C 0.2835(3) 0.0132(6) 0.57027(14) 0.0221(14) Uani 1 1 d . .
H67 H 0.2851 0.0666 0.5534 0.026 Uiso 1 1 calc R U
C68 C 0.2973(2) 0.0484(5) 0.60123(13) 0.0159(12) Uani 1 1 d . .
H68 H 0.3082 0.1266 0.6053 0.019 Uiso 1 1 calc R U
C69 C 0.1394(3) 0.4980(5) 0.51279(12) 0.0180(13) Uani 1 1 d . U
C70 C 0.1031(3) 0.4869(6) 0.48458(15) 0.0286(15) Uani 1 1 d . .
H70 H 0.0825 0.4163 0.4798 0.034 Uiso 1 1 calc R U
C71 C 0.0967(3) 0.5782(6) 0.46342(15) 0.0347(17) Uani 1 1 d . .
H71 H 0.0724 0.5697 0.4441 0.042 Uiso 1 1 calc R U
C72 C 0.1257(3) 0.6806(6) 0.47063(15) 0.0297(16) Uani 1 1 d . .
H72 H 0.1216 0.7433 0.4562 0.036 Uiso 1 1 calc R U
C73 C 0.1606(4) 0.6926(7) 0.49864(18) 0.042(2) Uani 1 1 d . .
H73 H 0.1799 0.7642 0.5038 0.050 Uiso 1 1 calc R U
C74 C 0.1679(3) 0.6007(7) 0.51942(17) 0.040(2) Uani 1 1 d . .
H74 H 0.1930 0.6094 0.5385 0.048 Uiso 1 1 calc R U
C75 C 0.2205(3) 0.3916(5) 0.56153(13) 0.0164(12) Uani 1 1 d . .
C76 C 0.2311(3) 0.4673(5) 0.58653(13) 0.0197(13) Uani 1 1 d . .
H76 H 0.1984 0.5114 0.5936 0.024 Uiso 1 1 calc R U
C77 C 0.2896(3) 0.4789(6) 0.60135(14) 0.0239(14) Uani 1 1 d . .
H77 H 0.2968 0.5307 0.6185 0.029 Uiso 1 1 calc R U
C78 C 0.3371(3) 0.4148(6) 0.59105(14) 0.0237(14) Uani 1 1 d . .
H78 H 0.3770 0.4228 0.6012 0.028 Uiso 1 1 calc R U
C79 C 0.3271(3) 0.3389(6) 0.56596(15) 0.0242(14) Uani 1 1 d . .
H79 H 0.3600 0.2953 0.5589 0.029 Uiso 1 1 calc R U
C80 C 0.2691(3) 0.3271(5) 0.55128(14) 0.0207(13) Uani 1 1 d . .
H80 H 0.2620 0.2750 0.5341 0.025 Uiso 1 1 calc R U
C81 C 0.2497(2) -0.0173(5) 0.68794(13) 0.0149(12) Uani 1 1 d . .
H81A H 0.2384 -0.0994 0.6847 0.018 Uiso 1 1 calc R U
H81B H 0.2595 -0.0043 0.7108 0.018 Uiso 1 1 calc R U
C82 C 0.1492(2) 0.0375(5) 0.69393(13) 0.0148(12) Uani 1 1 d . .
C83 C 0.1083(2) -0.0525(5) 0.68602(13) 0.0150(12) Uani 1 1 d . .
C84 C 0.0621(3) -0.0743(5) 0.70612(13) 0.0167(12) Uani 1 1 d . .
H84 H 0.0348 -0.1369 0.7017 0.020 Uiso 1 1 calc R U
C85 C 0.0557(3) -0.0066(5) 0.73206(13) 0.0184(13) Uani 1 1 d . .
H85 H 0.0251 -0.0246 0.7458 0.022 Uiso 1 1 calc R U
C86 C 0.0933(3) 0.0875(5) 0.73851(13) 0.0181(13) Uani 1 1 d . .
H86 H 0.0872 0.1356 0.7561 0.022 Uiso 1 1 calc R U
C87 C 0.1403(2) 0.1117(5) 0.71916(12) 0.0134(12) Uani 1 1 d . .
C88 C 0.1787(3) 0.2199(5) 0.72572(13) 0.0185(13) Uani 1 1 d . .
H88A H 0.1929 0.2223 0.7484 0.022 Uiso 1 1 calc R U
H88B H 0.2152 0.2163 0.7135 0.022 Uiso 1 1 calc R U
C89 C 0.1432(3) 0.3296(5) 0.71704(13) 0.0177(13) Uani 1 1 d . .
C90 C 0.1264(2) 0.3575(5) 0.68602(12) 0.0123(11) Uani 1 1 d . .
C91 C 0.0937(3) 0.4587(5) 0.67712(14) 0.0175(13) Uani 1 1 d . .
C92 C 0.0779(3) 0.5322(5) 0.70128(14) 0.0209(13) Uani 1 1 d . .
H92 H 0.0560 0.6012 0.6962 0.025 Uiso 1 1 calc R U
C93 C 0.0940(3) 0.5050(6) 0.73239(14) 0.0237(14) Uani 1 1 d . .
H93 H 0.0831 0.5561 0.7485 0.028 Uiso 1 1 calc R U
C94 C 0.1258(3) 0.4047(5) 0.74075(14) 0.0186(13) Uani 1 1 d . .
H94 H 0.1357 0.3869 0.7624 0.022 Uiso 1 1 calc R U
C95 C 0.1976(3) 0.3054(6) 0.65064(14) 0.0246(15) Uani 1 1 d . .
H95A H 0.1996 0.3868 0.6446 0.037 Uiso 1 1 calc R U
H95B H 0.2027 0.2569 0.6322 0.037 Uiso 1 1 calc R U
H95C H 0.2303 0.2886 0.6671 0.037 Uiso 1 1 calc R U
C96 C 0.0766(3) 0.4860(5) 0.64273(13) 0.0176(12) Uani 1 1 d . .
H96A H 0.1130 0.4758 0.6307 0.021 Uiso 1 1 calc R U
H96B H 0.0638 0.5677 0.6408 0.021 Uiso 1 1 calc R U
C97 C 0.0253(3) 0.4100(5) 0.62849(13) 0.0153(12) Uani 1 1 d . .
C98 C -0.0327(3) 0.4202(5) 0.63964(13) 0.0168(12) Uani 1 1 d . .
H98 H -0.0402 0.4784 0.6546 0.020 Uiso 1 1 calc R U
C99 C -0.0794(3) 0.3459(5) 0.62898(13) 0.0169(13) Uani 1 1 d . .
H99 H -0.1193 0.3560 0.6357 0.020 Uiso 1 1 calc R U
C100 C -0.0682(2) 0.2583(5) 0.60877(13) 0.0166(12) Uani 1 1 d . .
H100 H -0.0998 0.2047 0.6029 0.020 Uiso 1 1 calc R U
C101 C -0.0115(2) 0.2455(5) 0.59660(12) 0.0140(12) Uani 1 1 d . .
C102 C 0.0339(2) 0.3262(5) 0.60575(12) 0.0131(12) Uani 1 1 d . .
C103 C 0.0881(3) 0.4089(5) 0.56680(13) 0.0177(13) Uani 1 1 d . .
H10A H 0.0960 0.4860 0.5763 0.021 Uiso 1 1 calc R U
H10B H 0.0473 0.4103 0.5551 0.021 Uiso 1 1 calc R U
C104 C 0.0002(2) 0.1433(5) 0.57549(12) 0.0151(12) Uani 1 1 d . .
H10C H 0.0396 0.1541 0.5661 0.018 Uiso 1 1 calc R U
H10D H -0.0325 0.1389 0.5581 0.018 Uiso 1 1 calc R U
C105 C 0.0019(3) 0.0316(5) 0.59435(12) 0.0148(12) Uani 1 1 d . .
C106 C -0.0472(3) -0.0432(5) 0.59240(13) 0.0168(12) Uani 1 1 d . .
H106 H -0.0819 -0.0269 0.5783 0.020 Uiso 1 1 calc R U
C107 C -0.0462(3) -0.1430(5) 0.61096(14) 0.0186(13) Uani 1 1 d . .
H107 H -0.0805 -0.1932 0.6097 0.022 Uiso 1 1 calc R U
C108 C 0.0042(3) -0.1684(5) 0.63101(13) 0.0156(12) Uani 1 1 d . .
H108 H 0.0044 -0.2361 0.6436 0.019 Uiso 1 1 calc R U
C109 C 0.0554(2) -0.0957(5) 0.63317(12) 0.0137(12) Uani 1 1 d . .
C110 C 0.0531(2) 0.0041(5) 0.61457(12) 0.0134(12) Uani 1 1 d . .
C111 C 0.1448(3) 0.0573(6) 0.59441(15) 0.0249(14) Uani 1 1 d . .
H11A H 0.1681 -0.0124 0.6004 0.037 Uiso 1 1 calc R U
H11B H 0.1728 0.1229 0.5936 0.037 Uiso 1 1 calc R U
H11C H 0.1231 0.0462 0.5736 0.037 Uiso 1 1 calc R U
C112 C 0.1113(3) -0.1215(5) 0.65567(13) 0.0167(12) Uani 1 1 d . .
H11D H 0.1129 -0.2049 0.6606 0.020 Uiso 1 1 calc R U
H11E H 0.1489 -0.1010 0.6455 0.020 Uiso 1 1 calc R U
O1 O 0.69818(16) 0.9761(3) 0.67481(9) 0.0150(8) Uani 1 1 d . .
O2 O 0.59991(17) 0.9498(3) 0.61643(9) 0.0169(9) Uani 1 1 d . .
O3 O 0.59138(17) 0.7109(3) 0.59001(9) 0.0157(9) Uani 1 1 d . .
O4 O 0.64148(18) 0.7479(3) 0.66036(9) 0.0178(9) Uani 1 1 d . .
O5 O 0.19977(16) 0.0552(3) 0.67657(8) 0.0142(8) Uani 1 1 d . .
O6 O 0.14029(18) 0.2823(3) 0.66231(9) 0.0166(9) Uani 1 1 d . .
O7 O 0.08917(17) 0.3227(3) 0.59136(8) 0.0145(8) Uani 1 1 d . .
O8 O 0.10147(16) 0.0798(3) 0.61726(9) 0.0148(8) Uani 1 1 d . .
P1 P 0.81489(6) 1.01320(13) 0.66566(3) 0.0126(3) Uani 1 1 d . .
P2 P 0.64991(7) 0.66324(15) 0.53782(4) 0.0202(3) Uani 1 1 d . .
P3 P 0.31626(6) 0.01712(12) 0.66623(3) 0.0110(3) Uani 1 1 d . .
P4 P 0.14658(7) 0.37532(14) 0.53977(3) 0.0158(3) Uani 1 1 d . .
Cl1 Cl 0.88196(8) 0.64659(13) 0.67602(3) 0.0276(4) Uani 1 1 d . .
Cl2 Cl 0.62886(10) 1.01675(19) 0.49438(4) 0.0495(6) Uani 1 1 d . .
Cl3 Cl 0.38569(8) 0.38260(13) 0.67735(4) 0.0292(4) Uani 1 1 d . .
Cl4 Cl 0.12556(9) 0.02543(16) 0.49374(4) 0.0397(4) Uani 1 1 d . .
Au1 Au 0.84685(2) 0.83108(2) 0.66984(2) 0.01410(6) Uani 1 1 d . .
Au2 Au 0.63866(2) 0.83670(2) 0.51572(2) 0.02684(8) Uani 1 1 d . .
Au3 Au 0.34880(2) 0.19873(2) 0.67116(2) 0.01398(6) Uani 1 1 d . .
Au4 Au 0.13470(2) 0.20323(2) 0.51670(2) 0.02040(7) Uani 1 1 d . .

loop_
_atom_site_aniso_label
_atom_site_aniso_U_11
_atom_site_aniso_U_22
_atom_site_aniso_U_33
_atom_site_aniso_U_23
_atom_site_aniso_U_13
_atom_site_aniso_U_12
C1 0.008(3) 0.026(3) 0.015(3) 0.003(2) -0.005(2) -0.003(2)
C2 0.008(3) 0.035(4) 0.019(3) 0.001(3) 0.002(2) -0.003(3)
C3 0.017(3) 0.045(4) 0.017(3) -0.001(3) 0.002(3) -0.005(3)
C4 0.022(4) 0.054(5) 0.020(3) 0.018(3) -0.010(3) -0.015(3)
C5 0.024(4) 0.033(4) 0.039(4) 0.013(3) -0.005(3) -0.008(3)
C6 0.018(3) 0.020(3) 0.037(4) 0.005(3) -0.004(3) -0.004(3)
C7 0.015(3) 0.016(3) 0.017(3) -0.003(2) -0.002(2) 0.000(2)
C8 0.014(3) 0.019(3) 0.021(3) -0.006(2) 0.002(2) -0.001(2)
C9 0.016(3) 0.023(3) 0.027(3) -0.007(3) 0.002(3) 0.001(3)
C10 0.015(3) 0.023(3) 0.018(3) 0.001(2) -0.006(2) -0.005(3)
C11 0.009(3) 0.019(3) 0.017(3) 0.005(2) -0.003(2) 0.004(2)
C12 0.013(3) 0.017(3) 0.018(3) -0.001(2) -0.001(2) -0.002(2)
C13 0.014(3) 0.027(3) 0.014(3) -0.005(2) 0.000(2) 0.003(3)
C14 0.018(3) 0.027(3) 0.016(3) 0.001(2) 0.003(2) -0.001(3)
C15 0.015(3) 0.037(4) 0.023(3) -0.007(3) 0.006(3) -0.006(3)
C16 0.017(3) 0.028(4) 0.028(3) -0.005(3) -0.005(3) 0.005(3)
C17 0.026(4) 0.020(3) 0.025(3) -0.001(3) -0.002(3) 0.006(3)
C18 0.022(3) 0.021(3) 0.023(3) -0.006(3) 0.002(3) -0.002(3)
C19 0.022(4) 0.046(5) 0.032(4) -0.010(3) 0.004(3) -0.015(3)
C20 0.040(5) 0.053(5) 0.036(4) -0.030(4) 0.008(3) -0.003(4)
C21 0.047(5) 0.060(6) 0.043(5) -0.032(4) 0.010(4) -0.009(4)
C22 0.044(5) 0.071(6) 0.031(4) -0.022(4) 0.013(4) -0.023(5)
C23 0.038(5) 0.089(7) 0.029(4) -0.003(4) -0.009(4) -0.047(5)
C24 0.034(4) 0.069(6) 0.026(4) -0.001(4) -0.001(3) -0.023(4)
C25 0.004(3) 0.019(3) 0.023(3) -0.008(2) 0.000(2) -0.002(2)
C26 0.009(3) 0.020(3) 0.013(3) -0.010(2) -0.001(2) -0.004(2)
C27 0.011(3) 0.021(3) 0.019(3) -0.009(2) -0.003(2) 0.000(2)
C28 0.016(3) 0.037(4) 0.010(3) -0.006(3) -0.001(2) -0.006(3)
C29 0.014(3) 0.028(3) 0.018(3) -0.015(3) 0.007(2) -0.003(3)
C30 0.011(3) 0.021(3) 0.022(3) -0.010(2) 0.000(2) -0.002(2)
C31 0.006(3) 0.020(3) 0.016(3) -0.007(2) -0.005(2) -0.003(2)
C32 0.010(3) 0.015(3) 0.025(3) 0.000(2) -0.001(2) -0.002(2)
C33 0.005(3) 0.022(3) 0.025(3) 0.006(3) 0.004(2) -0.003(2)
C34 0.009(3) 0.021(3) 0.015(3) 0.010(2) 0.002(2) 0.005(2)
C35 0.011(3) 0.025(3) 0.013(3) 0.006(2) 0.004(2) 0.001(2)
C36 0.008(3) 0.035(4) 0.019(3) 0.008(3) -0.001(2) -0.002(3)
C37 0.011(3) 0.026(3) 0.024(3) 0.010(3) 0.003(2) 0.006(3)
C38 0.016(3) 0.022(3) 0.023(3) 0.004(3) 0.007(3) 0.004(3)
C39 0.008(3) 0.033(4) 0.037(4) -0.009(3) 0.004(3) -0.001(3)
C40 0.009(3) 0.036(4) 0.010(3) 0.002(3) -0.003(2) -0.001(3)
C41 0.011(3) 0.024(3) 0.007(3) -0.006(2) -0.001(2) -0.005(2)
C42 0.012(3) 0.022(3) 0.014(3) -0.005(2) 0.000(2) -0.009(2)
C43 0.015(3) 0.017(3) 0.016(3) -0.004(2) 0.002(2) -0.006(2)
C44 0.017(3) 0.025(3) 0.015(3) -0.004(2) 0.002(2) -0.010(3)
C45 0.013(3) 0.032(4) 0.017(3) -0.012(3) 0.001(2) -0.009(3)
C46 0.008(3) 0.027(3) 0.016(3) -0.008(2) -0.001(2) -0.003(2)
C47 0.014(3) 0.033(4) 0.018(3) -0.008(3) 0.002(2) -0.004(3)
C48 0.020(3) 0.014(3) 0.022(3) -0.002(2) 0.000(3) 0.000(3)
C49 0.013(3) 0.016(3) 0.021(3) 0.001(2) 0.001(2) 0.001(2)
C50 0.012(3) 0.018(3) 0.015(3) 0.006(2) 0.001(2) 0.003(2)
C51 0.011(3) 0.026(3) 0.012(3) 0.004(2) -0.001(2) 0.002(2)
C52 0.021(3) 0.031(4) 0.014(3) 0.005(3) -0.002(2) 0.005(3)
C53 0.018(3) 0.028(4) 0.026(3) 0.013(3) 0.009(3) 0.012(3)
C54 0.018(3) 0.015(3) 0.034(4) 0.003(3) 0.004(3) -0.002(3)
C55 0.026(4) 0.028(4) 0.022(3) -0.009(3) 0.006(3) -0.011(3)
C56 0.016(3) 0.025(3) 0.012(3) 0.000(2) -0.005(2) -0.001(3)
C57 0.015(3) 0.023(3) 0.006(3) -0.002(2) -0.001(2) 0.000(2)
C58 0.010(3) 0.021(3) 0.011(3) -0.001(2) -0.005(2) 0.000(2)
C59 0.010(3) 0.023(3) 0.020(3) -0.006(2) 0.000(2) -0.001(2)
C60 0.013(3) 0.022(3) 0.018(3) -0.001(2) -0.007(2) 0.008(3)
C61 0.025(3) 0.020(3) 0.022(3) 0.007(3) 0.000(3) 0.001(3)
C62 0.012(3) 0.025(3) 0.020(3) 0.003(3) 0.002(2) 0.002(3)
C63 0.006(3) 0.020(3) 0.013(3) -0.001(2) 0.002(2) 0.001(2)
C64 0.015(3) 0.021(3) 0.023(3) 0.001(3) -0.002(2) 0.004(3)
C65 0.022(3) 0.021(3) 0.029(3) -0.007(3) -0.005(3) 0.002(3)
C66 0.020(3) 0.032(4) 0.017(3) -0.008(3) -0.005(3) 0.004(3)
C67 0.014(3) 0.037(4) 0.015(3) 0.003(3) 0.002(2) 0.001(3)
C68 0.009(3) 0.024(3) 0.014(3) 0.000(2) 0.001(2) -0.001(2)
C69 0.020(3) 0.031(3) 0.003(2) 0.008(2) 0.003(2) 0.005(2)
C70 0.039(4) 0.023(3) 0.023(3) 0.006(3) -0.004(3) 0.010(3)
C71 0.045(5) 0.040(4) 0.018(3) 0.009(3) -0.003(3) 0.014(4)
C72 0.025(4) 0.039(4) 0.025(4) 0.020(3) 0.003(3) 0.006(3)
C73 0.037(4) 0.038(4) 0.047(5) 0.020(4) -0.011(4) -0.010(4)
C74 0.037(4) 0.049(5) 0.032(4) 0.024(4) -0.017(3) -0.018(4)
C75 0.013(3) 0.023(3) 0.013(3) 0.012(2) -0.002(2) -0.001(2)
C76 0.022(3) 0.021(3) 0.016(3) 0.008(2) 0.002(2) 0.000(3)
C77 0.027(4) 0.025(3) 0.019(3) 0.005(3) -0.001(3) -0.009(3)
C78 0.015(3) 0.030(4) 0.025(3) 0.011(3) -0.006(3) 0.002(3)
C79 0.016(3) 0.033(4) 0.024(3) 0.005(3) 0.006(3) 0.008(3)
C80 0.017(3) 0.026(3) 0.018(3) 0.004(3) 0.000(2) 0.001(3)
C81 0.013(3) 0.016(3) 0.015(3) 0.005(2) 0.001(2) 0.001(2)
C82 0.011(3) 0.020(3) 0.013(3) 0.008(2) 0.000(2) 0.005(2)
C83 0.007(3) 0.019(3) 0.019(3) 0.010(2) -0.001(2) 0.004(2)
C84 0.010(3) 0.019(3) 0.021(3) 0.008(2) 0.002(2) 0.002(2)
C85 0.010(3) 0.027(3) 0.018(3) 0.015(3) 0.003(2) 0.005(3)
C86 0.017(3) 0.029(3) 0.008(3) 0.005(2) -0.002(2) 0.003(3)
C87 0.011(3) 0.021(3) 0.007(3) 0.005(2) -0.007(2) 0.001(2)
C88 0.013(3) 0.028(3) 0.014(3) 0.000(2) -0.004(2) -0.003(3)
C89 0.016(3) 0.021(3) 0.016(3) -0.002(2) 0.000(2) -0.007(2)
C90 0.010(3) 0.013(3) 0.014(3) -0.002(2) 0.002(2) -0.003(2)
C91 0.015(3) 0.016(3) 0.022(3) 0.001(2) 0.004(2) -0.002(2)
C92 0.019(3) 0.019(3) 0.026(3) -0.002(3) 0.006(3) 0.000(3)
C93 0.023(3) 0.026(3) 0.023(3) -0.009(3) 0.007(3) -0.006(3)
C94 0.018(3) 0.024(3) 0.014(3) -0.007(2) 0.001(2) -0.006(3)
C95 0.014(3) 0.042(4) 0.018(3) 0.008(3) 0.001(2) 0.009(3)
C96 0.017(3) 0.015(3) 0.021(3) 0.004(2) 0.004(2) 0.004(2)
C97 0.018(3) 0.015(3) 0.013(3) 0.008(2) -0.001(2) 0.002(2)
C98 0.015(3) 0.019(3) 0.016(3) 0.005(2) 0.002(2) 0.010(2)
C99 0.011(3) 0.024(3) 0.016(3) 0.009(2) 0.004(2) 0.006(2)
C100 0.007(3) 0.027(3) 0.016(3) 0.006(2) -0.001(2) 0.001(2)
C101 0.013(3) 0.019(3) 0.009(3) 0.010(2) -0.003(2) 0.004(2)
C102 0.008(3) 0.020(3) 0.012(3) 0.010(2) 0.003(2) 0.006(2)
C103 0.019(3) 0.024(3) 0.011(3) 0.013(2) 0.003(2) 0.003(3)
C104 0.007(3) 0.030(3) 0.008(3) 0.002(2) -0.004(2) -0.002(2)
C105 0.015(3) 0.018(3) 0.012(3) -0.003(2) 0.000(2) 0.002(2)
C106 0.010(3) 0.027(3) 0.014(3) -0.006(2) 0.000(2) -0.001(2)
C107 0.011(3) 0.021(3) 0.024(3) -0.006(3) 0.001(2) -0.004(2)
C108 0.014(3) 0.012(3) 0.021(3) -0.002(2) 0.002(2) -0.001(2)
C109 0.010(3) 0.021(3) 0.010(3) -0.005(2) -0.003(2) 0.002(2)
C110 0.009(3) 0.018(3) 0.014(3) -0.003(2) 0.004(2) -0.002(2)
C111 0.013(3) 0.036(4) 0.027(3) 0.010(3) 0.007(3) -0.002(3)
C112 0.014(3) 0.015(3) 0.022(3) 0.003(2) 0.002(2) 0.002(2)
O1 0.0073(19) 0.020(2) 0.017(2) -0.0091(16) 0.0002(16) -0.0034(16)
O2 0.010(2) 0.021(2) 0.020(2) 0.0024(17) 0.0004(16) 0.0006(17)
O3 0.010(2) 0.027(2) 0.0115(19) -0.0049(16) 0.0047(15) -0.0011(17)
O4 0.018(2) 0.023(2) 0.012(2) 0.0047(17) 0.0009(16) -0.0054(18)
O5 0.0083(19) 0.022(2) 0.0127(19) 0.0061(16) 0.0031(15) 0.0034(16)
O6 0.018(2) 0.018(2) 0.013(2) -0.0013(16) 0.0008(16) 0.0035(17)
O7 0.013(2) 0.020(2) 0.0112(19) 0.0079(16) 0.0051(16) 0.0023(17)
O8 0.0056(19) 0.023(2) 0.016(2) 0.0055(16) -0.0030(15) -0.0025(16)
P1 0.0065(7) 0.0172(7) 0.0139(7) -0.0028(6) 0.0002(5) 0.0007(6)
P2 0.0116(8) 0.0364(10) 0.0128(7) -0.0034(7) 0.0014(6) -0.0003(7)
P3 0.0055(7) 0.0137(7) 0.0135(7) 0.0024(5) -0.0009(5) 0.0006(6)
P4 0.0131(7) 0.0244(8) 0.0099(7) 0.0064(6) 0.0014(6) 0.0012(6)
Cl1 0.0426(10) 0.0199(8) 0.0202(8) 0.0004(6) 0.0025(7) 0.0135(7)
Cl2 0.0677(14) 0.0573(13) 0.0257(9) 0.0190(9) 0.0169(9) 0.0288(11)
Cl3 0.0449(10) 0.0214(8) 0.0213(8) -0.0008(6) 0.0028(7) -0.0127(7)
Cl4 0.0535(12) 0.0353(10) 0.0316(9) -0.0105(8) 0.0119(8) -0.0059(9)
Au1 0.01341(12) 0.01560(12) 0.01307(11) -0.00271(8) -0.00026(9) 0.00277(9)
Au2 0.02262(14) 0.04585(17) 0.01247(12) 0.00523(10) 0.00411(10) 0.01048(12)
Au3 0.01383(12) 0.01580(12) 0.01217(11) 0.00121(8) 0.00004(9) -0.00242(9)
Au4 0.02047(13) 0.02802(14) 0.01309(12) 0.00152(9) 0.00369(9) -0.00148(10)

loop_
_atom_type_symbol
_atom_type_description
_atom_type_scat_dispersion_real
_atom_type_scat_dispersion_imag
_atom_type_scat_source
C C 0.0033 0.0016 'International Tables Vol C Tables 4.2.6.8 and 6.1.1.4'
H H 0.0000 0.0000 'International Tables Vol C Tables 4.2.6.8 and 6.1.1.4'
O O 0.0106 0.0060 'International Tables Vol C Tables 4.2.6.8 and 6.1.1.4'
P P 0.1023 0.0942 'International Tables Vol C Tables 4.2.6.8 and 6.1.1.4'
Cl Cl 0.1484 0.1585 'International Tables Vol C Tables 4.2.6.8 and 6.1.1.4'
Au Au -2.0133 8.8022 'International Tables Vol C Tables 4.2.6.8 and 6.1.1.4'

loop_
_geom_angle_atom_site_label_1
_geom_angle_atom_site_label_2
_geom_angle_atom_site_label_3
_geom_angle
C2 C1 C6 119.8(6)
C2 C1 P1 120.2(5)
C6 C1 P1 120.0(5)
C1 C2 C3 120.0(6)
C1 C2 H2 120.0
C3 C2 H2 120.0
C4 C3 C2 120.5(6)
C4 C3 H3 119.8
C2 C3 H3 119.8
C3 C4 C5 120.1(6)
C3 C4 H4 119.9
C5 C4 H4 119.9
C6 C5 C4 119.5(7)
C6 C5 H5 120.3
C4 C5 H5 120.3
C5 C6 C1 120.1(6)
C5 C6 H6 119.9
C1 C6 H6 119.9
C8 C7 C12 120.0(5)
C8 C7 P1 122.6(4)
C12 C7 P1 117.4(4)
C9 C8 C7 119.6(5)
C9 C8 H8 120.2
C7 C8 H8 120.2
C8 C9 C10 120.5(6)
C8 C9 H9 119.8
C10 C9 H9 119.8
C11 C10 C9 119.9(6)
C11 C10 H10 120.1
C9 C10 H10 120.1
C12 C11 C10 120.0(5)
C12 C11 H11 120.0
C10 C11 H11 120.0
C11 C12 C7 120.0(5)
C11 C12 H12 120.0
C7 C12 H12 120.0
C18 C13 C14 119.0(6)
C18 C13 P2 122.5(5)
C14 C13 P2 118.5(5)
C15 C14 C13 120.2(6)
C15 C14 H14 119.9
C13 C14 H14 119.9
C16 C15 C14 119.8(6)
C16 C15 H15 120.1
C14 C15 H15 120.1
C17 C16 C15 120.5(6)
C17 C16 H16 119.7
C15 C16 H16 119.7
C16 C17 C18 120.2(6)
C16 C17 H17 119.9
C18 C17 H17 119.9
C13 C18 C17 120.2(6)
C13 C18 H18 119.9
C17 C18 H18 119.9
C20 C19 C24 119.8(7)
C20 C19 P2 122.8(5)
C24 C19 P2 117.4(6)
C19 C20 C21 120.3(8)
C19 C20 H20 119.9
C21 C20 H20 119.9
C22 C21 C20 121.0(9)
C22 C21 H21 119.5
C20 C21 H21 119.5
C21 C22 C23 120.2(8)
C21 C22 H22 119.9
C23 C22 H22 119.9
C22 C23 C24 120.7(7)
C22 C23 H23 119.7
C24 C23 H23 119.7
C19 C24 C23 118.0(8)
C19 C24 H24 121.0
C23 C24 H24 121.0
O1 C25 P1 107.7(3)
O1 C25 H25A 110.2
P1 C25 H25A 110.2
O1 C25 H25B 110.2
P1 C25 H25B 110.2
H25A C25 H25B 108.5
C27 C26 C31 121.6(5)
C27 C26 O1 119.5(5)
C31 C26 O1 118.9(5)
C26 C27 C28 118.4(6)
C26 C27 C56 122.0(5)
C28 C27 C56 119.5(6)
C29 C28 C27 120.9(6)
C29 C28 H28 119.6
C27 C28 H28 119.6
C28 C29 C30 120.0(5)
C28 C29 H29 120.0
C30 C29 H29 120.0
C29 C30 C31 120.7(6)
C29 C30 H30 119.7
C31 C30 H30 119.7
C30 C31 C26 118.1(5)
C30 C31 C32 119.3(5)
C26 C31 C32 122.5(5)
C33 C32 C31 110.2(4)
C33 C32 H32A 109.6
C31 C32 H32A 109.6
C33 C32 H32B 109.6
C31 C32 H32B 109.6
H32A C32 H32B 108.1
C34 C33 C38 118.3(5)
C34 C33 C32 120.4(5)
C38 C33 C32 121.3(5)
O2 C34 C33 119.9(5)
O2 C34 C35 118.3(5)
C33 C34 C35 121.8(5)
C36 C35 C34 118.2(6)
C36 C35 C40 121.6(5)
C34 C35 C40 120.1(5)
C35 C36 C37 120.7(6)
C35 C36 H36 119.7
C37 C36 H36 119.7
C38 C37 C36 120.6(6)
C38 C37 H37 119.7
C36 C37 H37 119.7
C37 C38 C33 120.4(6)
C37 C38 H38 119.8
C33 C38 H38 119.8
O2 C39 H39A 109.5
O2 C39 H39B 109.5
H39A C39 H39B 109.5
O2 C39 H39C 109.5
H39A C39 H39C 109.5
H39B C39 H39C 109.5
C41 C40 C35 111.3(4)
C41 C40 H40A 109.4
C35 C40 H40A 109.4
C41 C40 H40B 109.4
C35 C40 H40B 109.4
H40A C40 H40B 108.0
C42 C41 C46 118.1(5)
C42 C41 C40 123.0(5)
C46 C41 C40 118.8(5)
C41 C42 O3 118.9(5)
C41 C42 C43 121.8(5)
O3 C42 C43 119.3(5)
C44 C43 C42 117.9(5)
C44 C43 C48 119.2(5)
C42 C43 C48 122.9(5)
C45 C44 C43 120.7(6)
C45 C44 H44 119.7
C43 C44 H44 119.7
C46 C45 C44 120.4(5)
C46 C45 H45 119.8
C44 C45 H45 119.8
C45 C46 C41 120.8(6)
C45 C46 H46 119.6
C41 C46 H46 119.6
O3 C47 P2 111.0(4)
O3 C47 H47A 109.4
P2 C47 H47A 109.4
O3 C47 H47B 109.4
P2 C47 H47B 109.4
H47A C47 H47B 108.0
C43 C48 C49 112.3(5)
C43 C48 H48A 109.1
C49 C48 H48A 109.1
C43 C48 H48B 109.1
C49 C48 H48B 109.1
H48A C48 H48B 107.9
C54 C49 C50 118.8(5)
C54 C49 C48 121.7(5)
C50 C49 C48 119.6(5)
C49 C50 O4 120.0(5)
C49 C50 C51 122.2(5)
O4 C50 C51 117.7(5)
C50 C51 C52 117.3(6)
C50 C51 C56 121.7(5)
C52 C51 C56 121.0(5)
C53 C52 C51 120.7(6)
C53 C52 H52 119.7
C51 C52 H52 119.7
C52 C53 C54 120.2(6)
C52 C53 H53 119.9
C54 C53 H53 119.9
C49 C54 C53 120.7(6)
C49 C54 H54 119.6
C53 C54 H54 119.6
O4 C55 H55A 109.5
O4 C55 H55B 109.5
H55A C55 H55B 109.5
O4 C55 H55C 109.5
H55A C55 H55C 109.5
H55B C55 H55C 109.5
C51 C56 C27 113.0(5)
C51 C56 H56A 109.0
C27 C56 H56A 109.0
C51 C56 H56B 109.0
C27 C56 H56B 109.0
H56A C56 H56B 107.8
C62 C57 C58 119.4(5)
C62 C57 P3 123.5(4)
C58 C57 P3 117.1(4)
C59 C58 C57 120.1(5)
C59 C58 H58 119.9
C57 C58 H58 119.9
C58 C59 C60 120.0(5)
C58 C59 H59 120.0
C60 C59 H59 120.0
C59 C60 C61 119.9(5)
C59 C60 H60 120.0
C61 C60 H60 120.0
C62 C61 C60 119.5(6)
C62 C61 H61 120.3
C60 C61 H61 120.3
C61 C62 C57 121.0(5)
C61 C62 H62 119.5
C57 C62 H62 119.5
C68 C63 C64 118.3(5)
C68 C63 P3 121.5(4)
C64 C63 P3 120.2(4)
C65 C64 C63 120.4(6)
C65 C64 H64 119.8
C63 C64 H64 119.8
C64 C65 C66 120.2(6)
C64 C65 H65 119.9
C66 C65 H65 119.9
C67 C66 C65 120.1(6)
C67 C66 H66 120.0
C65 C66 H66 120.0
C66 C67 C68 119.4(6)
C66 C67 H67 120.3
C68 C67 H67 120.3
C63 C68 C67 121.7(6)
C63 C68 H68 119.2
C67 C68 H68 119.2
C74 C69 C70 118.7(6)
C74 C69 P4 122.3(5)
C70 C69 P4 119.0(5)
C71 C70 C69 120.7(7)
C71 C70 H70 119.7
C69 C70 H70 119.7
C72 C71 C70 119.6(6)
C72 C71 H71 120.2
C70 C71 H71 120.2
C71 C72 C73 120.0(6)
C71 C72 H72 120.0
C73 C72 H72 120.0
C72 C73 C74 120.3(7)
C72 C73 H73 119.9
C74 C73 H73 119.9
C69 C74 C73 120.8(7)
C69 C74 H74 119.6
C73 C74 H74 119.6
C76 C75 C80 119.5(5)
C76 C75 P4 123.2(5)
C80 C75 P4 117.3(5)
C75 C76 C77 120.2(6)
C75 C76 H76 119.9
C77 C76 H76 119.9
C78 C77 C76 119.9(6)
C78 C77 H77 120.1
C76 C77 H77 120.1
C77 C78 C79 120.6(6)
C77 C78 H78 119.7
C79 C78 H78 119.7
C80 C79 C78 119.6(6)
C80 C79 H79 120.2
C78 C79 H79 120.2
C79 C80 C75 120.3(6)
C79 C80 H80 119.8
C75 C80 H80 119.8
O5 C81 P3 108.7(3)
O5 C81 H81A 110.0
P3 C81 H81A 110.0
O5 C81 H81B 110.0
P3 C81 H81B 110.0
H81A C81 H81B 108.3
O5 C82 C83 120.3(5)
O5 C82 C87 118.6(5)
C83 C82 C87 121.1(5)
C82 C83 C84 118.0(5)
C82 C83 C112 121.7(5)
C84 C83 C112 120.2(5)
C85 C84 C83 120.8(6)
C85 C84 H84 119.6
C83 C84 H84 119.6
C84 C85 C86 121.0(5)
C84 C85 H85 119.5
C86 C85 H85 119.5
C85 C86 C87 119.9(5)
C85 C86 H86 120.0
C87 C86 H86 120.0
C86 C87 C82 118.8(5)
C86 C87 C88 118.7(5)
C82 C87 C88 122.5(5)
C89 C88 C87 112.2(5)
C89 C88 H88A 109.2
C87 C88 H88A 109.2
C89 C88 H88B 109.2
C87 C88 H88B 109.2
H88A C88 H88B 107.9
C90 C89 C94 118.2(6)
C90 C89 C88 121.4(5)
C94 C89 C88 120.4(5)
C89 C90 O6 119.4(5)
C89 C90 C91 122.9(5)
O6 C90 C91 117.7(5)
C92 C91 C90 117.4(5)
C92 C91 C96 121.6(5)
C90 C91 C96 121.0(5)
C93 C92 C91 120.4(6)
C93 C92 H92 119.8
C91 C92 H92 119.8
C92 C93 C94 121.5(6)
C92 C93 H93 119.2
C94 C93 H93 119.2
C93 C94 C89 119.6(6)
C93 C94 H94 120.2
C89 C94 H94 120.2
O6 C95 H95A 109.5
O6 C95 H95B 109.5
H95A C95 H95B 109.5
O6 C95 H95C 109.5
H95A C95 H95C 109.5
H95B C95 H95C 109.5
C91 C96 C97 112.6(5)
C91 C96 H96A 109.1
C97 C96 H96A 109.1
C91 C96 H96B 109.1
C97 C96 H96B 109.1
H96A C96 H96B 107.8
C102 C97 C98 118.1(5)
C102 C97 C96 123.1(5)
C98 C97 C96 118.8(5)
C99 C98 C97 120.4(5)
C99 C98 H98 119.8
C97 C98 H98 119.8
C100 C99 C98 120.1(5)
C100 C99 H99 120.0
C98 C99 H99 120.0
C99 C100 C101 121.6(6)
C99 C100 H100 119.2
C101 C100 H100 119.2
C100 C101 C102 117.6(5)
C100 C101 C104 120.0(5)
C102 C101 C104 122.4(5)
C97 C102 C101 121.8(5)
C97 C102 O7 119.4(5)
C101 C102 O7 118.8(5)
O7 C103 P4 109.5(4)
O7 C103 H10A 109.8
P4 C103 H10A 109.8
O7 C103 H10B 109.8
P4 C103 H10B 109.8
H10A C103 H10B 108.2
C101 C104 C105 110.5(4)
C101 C104 H10C 109.6
C105 C104 H10C 109.6
C101 C104 H10D 109.6
C105 C104 H10D 109.6
H10C C104 H10D 108.1
C106 C105 C110 118.6(5)
C106 C105 C104 121.1(5)
C110 C105 C104 120.2(5)
C105 C106 C107 120.6(5)
C105 C106 H106 119.7
C107 C106 H106 119.7
C108 C107 C106 120.1(5)
C108 C107 H107 119.9
C106 C107 H107 119.9
C107 C108 C109 121.0(5)
C107 C108 H108 119.5
C109 C108 H108 119.5
C110 C109 C108 117.9(5)
C110 C109 C112 120.4(5)
C108 C109 C112 121.7(5)
O8 C110 C105 118.9(5)
O8 C110 C109 119.2(5)
C105 C110 C109 121.8(5)
O8 C111 H11A 109.5
O8 C111 H11B 109.5
H11A C111 H11B 109.5
O8 C111 H11C 109.5
H11A C111 H11C 109.5
H11B C111 H11C 109.5
C83 C112 C109 110.0(4)
C83 C112 H11D 109.7
C109 C112 H11D 109.7
C83 C112 H11E 109.7
C109 C112 H11E 109.7
H11D C112 H11E 108.2
C26 O1 C25 109.7(4)
C34 O2 C39 112.4(4)
C42 O3 C47 108.9(4)
C50 O4 C55 112.5(5)
C82 O5 C81 110.7(4)
C90 O6 C95 112.9(5)
C102 O7 C103 109.3(4)
C110 O8 C111 112.1(4)
C1 P1 C7 105.1(3)
C1 P1 C25 105.2(3)
C7 P1 C25 104.2(3)
C1 P1 Au1 115.5(2)
C7 P1 Au1 111.38(19)
C25 P1 Au1 114.3(2)
C13 P2 C19 106.1(3)
C13 P2 C47 108.0(3)
C19 P2 C47 99.4(3)
C13 P2 Au2 113.0(2)
C19 P2 Au2 115.6(3)
C47 P2 Au2 113.6(2)
C63 P3 C57 105.7(3)
C63 P3 C81 105.2(3)
C57 P3 C81 104.1(3)
C63 P3 Au3 114.58(19)
C57 P3 Au3 111.44(19)
C81 P3 Au3 114.90(19)
C75 P4 C69 105.6(3)
C75 P4 C103 107.6(3)
C69 P4 C103 101.4(3)
C75 P4 Au4 112.7(2)
C69 P4 Au4 114.8(2)
C103 P4 Au4 113.8(2)
P1 Au1 Cl1 177.59(6)
P2 Au2 Cl2 178.24(7)
P3 Au3 Cl3 177.70(6)
P4 Au4 Cl4 178.18(7)

loop_
_geom_bond_atom_site_label_1
_geom_bond_atom_site_label_2
_geom_bond_distance
C1 C2 1.383(8)
C1 C6 1.392(9)
C1 P1 1.814(6)
C2 C3 1.393(8)
C2 H2 0.9500
C3 C4 1.366(10)
C3 H3 0.9500
C4 C5 1.401(10)
C4 H4 0.9500
C5 C6 1.390(9)
C5 H5 0.9500
C6 H6 0.9500
C7 C8 1.396(8)
C7 C12 1.399(8)
C7 P1 1.819(6)
C8 C9 1.383(8)
C8 H8 0.9500
C9 C10 1.400(8)
C9 H9 0.9500
C10 C11 1.389(8)
C10 H10 0.9500
C11 C12 1.389(8)
C11 H11 0.9500
C12 H12 0.9500
C13 C18 1.386(9)
C13 C14 1.407(8)
C13 P2 1.803(6)
C14 C15 1.384(9)
C14 H14 0.9500
C15 C16 1.381(9)
C15 H15 0.9500
C16 C17 1.371(9)
C16 H16 0.9500
C17 C18 1.391(9)
C17 H17 0.9500
C18 H18 0.9500
C19 C20 1.374(11)
C19 C24 1.395(10)
C19 P2 1.828(7)
C20 C21 1.393(10)
C20 H20 0.9500
C21 C22 1.339(12)
C21 H21 0.9500
C22 C23 1.371(13)
C22 H22 0.9500
C23 C24 1.421(12)
C23 H23 0.9500
C24 H24 0.9500
C25 O1 1.439(6)
C25 P1 1.838(5)
C25 H25A 0.9900
C25 H25B 0.9900
C26 C27 1.385(8)
C26 C31 1.396(8)
C26 O1 1.417(6)
C27 C28 1.391(8)
C27 C56 1.527(8)
C28 C29 1.377(9)
C28 H28 0.9500
C29 C30 1.382(9)
C29 H29 0.9500
C30 C31 1.391(8)
C30 H30 0.9500
C31 C32 1.536(8)
C32 C33 1.533(8)
C32 H32A 0.9900
C32 H32B 0.9900
C33 C34 1.387(8)
C33 C38 1.405(8)
C34 O2 1.379(7)
C34 C35 1.407(8)
C35 C36 1.383(8)
C35 C40 1.534(8)
C36 C37 1.389(9)
C36 H36 0.9500
C37 C38 1.373(9)
C37 H37 0.9500
C38 H38 0.9500
C39 O2 1.441(7)
C39 H39A 0.9800
C39 H39B 0.9800
C39 H39C 0.9800
C40 C41 1.513(8)
C40 H40A 0.9900
C40 H40B 0.9900
C41 C42 1.388(8)
C41 C46 1.404(8)
C42 O3 1.404(7)
C42 C43 1.406(8)
C43 C44 1.395(8)
C43 C48 1.522(8)
C44 C45 1.388(9)
C44 H44 0.9500
C45 C46 1.372(9)
C45 H45 0.9500
C46 H46 0.9500
C47 O3 1.441(7)
C47 P2 1.835(6)
C47 H47A 0.9900
C47 H47B 0.9900
C48 C49 1.526(8)
C48 H48A 0.9900
C48 H48B 0.9900
C49 C54 1.382(8)
C49 C50 1.388(8)
C50 O4 1.390(6)
C50 C51 1.407(8)
C51 C52 1.409(8)
C51 C56 1.513(8)
C52 C53 1.386(9)
C52 H52 0.9500
C53 C54 1.390(9)
C53 H53 0.9500
C54 H54 0.9500
C55 O4 1.418(7)
C55 H55A 0.9800
C55 H55B 0.9800
C55 H55C 0.9800
C56 H56A 0.9900
C56 H56B 0.9900
C57 C62 1.391(8)
C57 C58 1.407(8)
C57 P3 1.811(6)
C58 C59 1.383(8)
C58 H58 0.9500
C59 C60 1.391(8)
C59 H59 0.9500
C60 C61 1.415(8)
C60 H60 0.9500
C61 C62 1.372(8)
C61 H61 0.9500
C62 H62 0.9500
C63 C68 1.386(8)
C63 C64 1.405(8)
C63 P3 1.798(5)
C64 C65 1.384(8)
C64 H64 0.9500
C65 C66 1.393(9)
C65 H65 0.9500
C66 C67 1.382(9)
C66 H66 0.9500
C67 C68 1.389(8)
C67 H67 0.9500
C68 H68 0.9500
C69 C74 1.365(10)
C69 C70 1.392(8)
C69 P4 1.826(6)
C70 C71 1.389(9)
C70 H70 0.9500
C71 C72 1.371(10)
C71 H71 0.9500
C72 C73 1.371(10)
C72 H72 0.9500
C73 C74 1.386(10)
C73 H73 0.9500
C74 H74 0.9500
C75 C76 1.384(8)
C75 C80 1.400(8)
C75 P4 1.814(6)
C76 C77 1.390(9)
C76 H76 0.9500
C77 C78 1.381(9)
C77 H77 0.9500
C78 C79 1.387(9)
C78 H78 0.9500
C79 C80 1.381(9)
C79 H79 0.9500
C80 H80 0.9500
C81 O5 1.435(6)
C81 P3 1.834(5)
C81 H81A 0.9900
C81 H81B 0.9900
C82 O5 1.397(6)
C82 C83 1.400(8)
C82 C87 1.401(8)
C83 C84 1.402(7)
C83 C112 1.525(8)
C84 C85 1.370(8)
C84 H84 0.9500
C85 C86 1.383(9)
C85 H85 0.9500
C86 C87 1.399(8)
C86 H86 0.9500
C87 C88 1.525(8)
C88 C89 1.523(8)
C88 H88A 0.9900
C88 H88B 0.9900
C89 C90 1.380(8)
C89 C94 1.408(8)
C90 O6 1.386(6)
C90 C91 1.412(8)
C91 C92 1.400(8)
C91 C96 1.514(8)
C92 C93 1.378(9)
C92 H92 0.9500
C93 C94 1.388(9)
C93 H93 0.9500
C94 H94 0.9500
C95 O6 1.416(7)
C95 H95A 0.9800
C95 H95B 0.9800
C95 H95C 0.9800
C96 C97 1.517(8)
C96 H96A 0.9900
C96 H96B 0.9900
C97 C102 1.394(8)
C97 C98 1.401(8)
C98 C99 1.388(8)
C98 H98 0.9500
C99 C100 1.367(8)
C99 H99 0.9500
C100 C101 1.394(8)
C100 H100 0.9500
C101 C102 1.399(8)
C101 C104 1.521(8)
C102 O7 1.402(6)
C103 O7 1.445(6)
C103 P4 1.832(6)
C103 H10A 0.9900
C103 H10B 0.9900
C104 C105 1.523(8)
C104 H10C 0.9900
C104 H10D 0.9900
C105 C106 1.381(8)
C105 C110 1.397(8)
C106 C107 1.400(8)
C106 H106 0.9500
C107 C108 1.375(8)
C107 H107 0.9500
C108 C109 1.402(8)
C108 H108 0.9500
C109 C110 1.401(8)
C109 C112 1.526(8)
C110 O8 1.375(6)
C111 O8 1.437(7)
C111 H11A 0.9800
C111 H11B 0.9800
C111 H11C 0.9800
C112 H11D 0.9900
C112 H11E 0.9900
P1 Au1 2.2285(15)
P2 Au2 2.2258(18)
P3 Au3 2.2289(14)
P4 Au4 2.2303(16)
Cl1 Au1 2.2825(15)
Cl2 Au2 2.280(2)
Cl3 Au3 2.2889(15)
Cl4 Au4 2.2836(18)

loop_
_platon_squeeze_void_nr
_platon_squeeze_void_average_x
_platon_squeeze_void_average_y
_platon_squeeze_void_average_z
_platon_squeeze_void_volume
_platon_squeeze_void_count_electrons
_platon_squeeze_void_content
1 0.755 0.240 0.253 433 139 '3MeCN, 2CH2Cl2'
2 0.245 -0.260 0.247 434 139 '3MeCN, 2CH2Cl2'
3 0.245 -0.240 0.748 429 139 '3MeCN, 2CH2Cl2'
4 0.755 0.260 0.752 429 137 '3MeCN, 2CH2Cl2'
